data_2104296
loop_
_publ_author_name
'Engel, J. M.'
'Ahsbahs, H.'
'Fuess, H.'
'Ehrenberg, H.'

_publ_section_title
;
 Polymorphism of K~2~Co~2~Mo~3~O~12~: variations in the packing schemes
 and changes in molybdenum coordination under high pressure
;
_journal_issue 1
_journal_name_full 'Acta Crystallographica Section B'
_journal_page_first 29
_journal_page_last 35
_journal_paper_doi 10.1107/S0108768108038536
_journal_volume 65
_journal_year 2009
_chemical_formula_sum 'Co2 K2 Mo3 O12'
_chemical_formula_weight 675.88
_chemical_name_systematic
;
 ?
;
_space_group_IT_number 15
_symmetry_cell_setting monoclinic
_symmetry_space_group_name_Hall '-C 2yc'
_symmetry_space_group_name_H-M 'C 1 2/c 1'
_atom_sites_solution_primary direct
_atom_sites_solution_secondary difmap
_audit_creation_method
;
CrysAlis RED, Oxford Diffraction Ltd.,
Version 1.171.31.4 (release 06-08-2006 CrysAlis171 .NET)
(compiled Aug  6 2006,16:44:45),
SHELXL-97
;
_cell_angle_alpha 90.00
_cell_angle_beta 97.608(4)
_cell_angle_gamma 90.00
_cell_formula_units_Z 8
_cell_length_a 7.0418(3)
_cell_length_b 19.3329(7)
_cell_length_c 17.7267(7)
_cell_measurement_reflns_used 4486
_cell_measurement_temperature 298(2)
_cell_measurement_theta_max 29.1680
_cell_measurement_theta_min 2.3094
_cell_volume 2392.04(17)
_computing_cell_refinement
;
CrysAlis RED, Oxford Diffraction Ltd.,
Version 1.171.31.4 (release 06-08-2006 CrysAlis171 .NET)
(compiled Aug  6 2006,16:44:45)
;
_computing_data_collection
;
CrysAlis CCD, Oxford Diffraction Ltd.,
Version 1.171.31.4 (release 06-08-2006 CrysAlis171 .NET)
(compiled Aug  6 2006,16:44:45)
;
_computing_data_reduction
;
CrysAlis RED, Oxford Diffraction Ltd.,
Version 1.171.31.4 (release 06-08-2006 CrysAlis171 .NET)
(compiled Aug  6 2006,16:44:45)
;
_computing_molecular_graphics 'Brandenburg et. al. Diamond 3.0b'
_computing_publication_material 'SHELXL-97 (Sheldrick, 1997)'
_computing_structure_refinement 'SHELXL-97 (Sheldrick, 1997)'
_computing_structure_solution 'SHELXS-97 (Sheldrick, 1997)'
_diffrn_ambient_temperature 298(2)
_diffrn_detector_area_resol_mean 8.4012
_diffrn_measured_fraction_theta_full 0.927
_diffrn_measured_fraction_theta_max 0.927
_diffrn_measurement_device_type
;
Oxford Diffraction Xcalibur (TM) Single Crystal X-ray Diffractometer
with Sapphire CCD Detector.
;
_diffrn_measurement_method
;
Rotation method data acquisition using omega and phi scans.
;
_diffrn_radiation_monochromator graphite
_diffrn_radiation_source 'Enhance (Mo) X-ray Source'
_diffrn_radiation_type MoK\a
_diffrn_radiation_wavelength 0.71073
_diffrn_reflns_av_R_equivalents 0.0707
_diffrn_reflns_av_sigmaI/netI 0.1232
_diffrn_reflns_limit_h_max 9
_diffrn_reflns_limit_h_min -9
_diffrn_reflns_limit_k_max 26
_diffrn_reflns_limit_k_min -25
_diffrn_reflns_limit_l_max 24
_diffrn_reflns_limit_l_min -23
_diffrn_reflns_number 15336
_diffrn_reflns_theta_full 29.22
_diffrn_reflns_theta_max 29.22
_diffrn_reflns_theta_min 2.32
_exptl_absorpt_coefficient_mu 6.525
_exptl_absorpt_correction_T_max 0.871
_exptl_absorpt_correction_T_min 0.509
_exptl_absorpt_correction_type analytical
_exptl_absorpt_process_details
;
CrysAlis RED, Oxford Diffraction Ltd.,
Version 1.171.31.4 (release 06-08-2006 CrysAlis171 .NET)
(compiled Aug  6 2006,16:44:45)
Analytical numeric absorption correction using a multifaceted crystal
   model based on expressions derived by R.C. Clark & J.S. Reid.
(Clark, R. C. & Reid, J. S. (1995). Acta Cryst. A51, 887-897)
;
_exptl_crystal_colour blue
_exptl_crystal_density_diffrn 3.754
_exptl_crystal_density_method 'not measured'
_exptl_crystal_description needle
_exptl_crystal_F_000 2512
_exptl_crystal_size_max 0.1192
_exptl_crystal_size_mid 0.0407
_exptl_crystal_size_min 0.0251
_refine_diff_density_max 1.759
_refine_diff_density_min -1.778
_refine_ls_extinction_method none
_refine_ls_goodness_of_fit_ref 1.049
_refine_ls_matrix_type full
_refine_ls_number_parameters 178
_refine_ls_number_reflns 3025
_refine_ls_number_restraints 0
_refine_ls_restrained_S_all 1.049
_refine_ls_R_factor_all 0.0918
_refine_ls_R_factor_gt 0.0378
_refine_ls_shift/su_max 0.000
_refine_ls_shift/su_mean 0.000
_refine_ls_structure_factor_coef Fsqd
_refine_ls_weighting_details 'calc w=1/[\s^2^(Fo^2^)+(0.0529P)^2^+0.0000P] where P=(Fo^2^+2Fc^2^)/3'
_refine_ls_weighting_scheme calc
_refine_ls_wR_factor_gt 0.0904
_refine_ls_wR_factor_ref 0.1209
_reflns_number_gt 1739
_reflns_number_total 3025
_reflns_threshold_expression >2sigma(I)
_cod_data_source_file sn5075.cif
_cod_data_source_block beta
_cod_original_cell_volume 2392.04(16)
_cod_original_sg_symbol_H-M C2/c
_cod_database_code 2104296

loop_
_symmetry_equiv_pos_as_xyz
'x, y, z'
'-x, y, -z+1/2'
'x+1/2, y+1/2, z'
'-x+1/2, y+1/2, -z+1/2'
'-x, -y, -z'
'x, -y, z-1/2'
'-x+1/2, -y+1/2, -z'
'x+1/2, -y+1/2, z-1/2'

loop_
_atom_site_type_symbol
_atom_site_label
_atom_site_fract_x
_atom_site_fract_y
_atom_site_fract_z
_atom_site_U_iso_or_equiv
_atom_site_adp_type
_atom_site_calc_flag
_atom_site_refinement_flags
_atom_site_occupancy
_atom_site_disorder_assembly
_atom_site_disorder_group
Mo Mo1 0.44455(12) 0.54543(4) 0.36986(5) 0.0130(2) Uani d . 1 . .
Mo Mo2 -0.12869(12) 0.63426(5) 0.59743(5) 0.0146(2) Uani d . 1 . .
Mo Mo3 0.09676(12) 0.72629(4) 0.41307(5) 0.0132(2) Uani d . 1 . .
Co Co1 0.34851(18) 0.60621(7) 0.54411(7) 0.0138(3) Uani d . 1 . .
Co Co2 0.60605(18) 0.69965(7) 0.44820(7) 0.0139(3) Uani d . 1 . .
K K1 0.5000 0.39013(19) 0.2500 0.0359(10) Uani d S 1 . .
K K2 -0.0624(4) 0.53650(13) 0.35597(17) 0.0360(7) Uani d . 1 . .
K K3 0.6121(9) 0.6985(3) 0.2478(3) 0.048(2) Uani d P 0.532(9) . .
O O1 0.2949(10) 0.5470(4) 0.2850(4) 0.0207(16) Uani d . 1 . .
O O2 0.3062(10) 0.5473(3) 0.4456(4) 0.0189(16) Uani d . 1 . .
O O3 0.5938(10) 0.6206(3) 0.3720(4) 0.0195(16) Uani d . 1 . .
O O4 0.5915(9) 0.4704(3) 0.3759(4) 0.0154(16) Uani d . 1 . .
O O5 -0.1570(11) 0.5871(4) 0.6769(4) 0.0280(18) Uani d . 1 . .
O O6 0.0602(9) 0.5976(4) 0.5559(4) 0.0214(17) Uani d . 1 . .
O O7 -0.0766(9) 0.7209(4) 0.6286(4) 0.0185(16) Uani d . 1 . .
O O8 -0.3549(9) 0.6278(3) 0.5362(4) 0.0151(15) Uani d . 1 . .
O O9 0.0419(12) 0.6736(4) 0.3378(4) 0.034(2) Uani d . 1 . .
O O10 0.1213(9) 0.8099(3) 0.3751(4) 0.0177(16) Uani d . 1 . .
O O11 -0.0987(9) 0.7202(3) 0.4664(4) 0.0145(15) Uani d . 1 . .
O O12 0.3185(9) 0.6925(3) 0.4651(4) 0.0153(15) Uani d . 1 . .

loop_
_atom_site_aniso_label
_atom_site_aniso_U_11
_atom_site_aniso_U_22
_atom_site_aniso_U_33
_atom_site_aniso_U_12
_atom_site_aniso_U_13
_atom_site_aniso_U_23
Mo1 0.0126(5) 0.0095(4) 0.0165(4) -0.0004(4) 0.0007(4) 0.0004(4)
Mo2 0.0123(5) 0.0118(5) 0.0191(4) 0.0006(4) 0.0002(4) 0.0023(4)
Mo3 0.0127(5) 0.0101(5) 0.0167(4) 0.0003(4) 0.0011(4) 0.0014(4)
Co1 0.0131(7) 0.0105(7) 0.0178(7) -0.0002(6) 0.0022(6) 0.0017(6)
Co2 0.0123(7) 0.0110(7) 0.0183(7) -0.0007(6) 0.0023(6) 0.0000(6)
K1 0.058(3) 0.031(2) 0.0187(17) 0.000 0.0042(18) 0.000
K2 0.0162(13) 0.0261(15) 0.0646(19) -0.0006(11) 0.0012(13) 0.0067(14)
K3 0.084(5) 0.034(4) 0.023(3) 0.004(3) 0.004(3) -0.003(2)
O1 0.019(4) 0.023(4) 0.018(4) 0.001(3) -0.003(3) 0.005(3)
O2 0.018(4) 0.009(4) 0.030(4) -0.007(3) 0.005(3) -0.004(3)
O3 0.022(4) 0.014(4) 0.022(4) -0.012(3) 0.003(3) -0.001(3)
O4 0.014(4) 0.017(4) 0.016(3) 0.001(3) 0.007(3) -0.001(3)
O5 0.034(5) 0.018(4) 0.030(4) -0.003(4) -0.004(4) 0.004(3)
O6 0.013(4) 0.019(4) 0.034(4) -0.006(3) 0.007(3) -0.002(3)
O7 0.019(4) 0.017(4) 0.020(4) -0.009(3) 0.002(3) -0.003(3)
O8 0.008(3) 0.015(4) 0.023(4) -0.001(3) 0.004(3) 0.005(3)
O9 0.047(5) 0.024(5) 0.028(4) -0.005(4) -0.006(4) 0.000(4)
O10 0.021(4) 0.014(4) 0.018(3) -0.003(3) 0.001(3) 0.001(3)
O11 0.009(3) 0.012(4) 0.022(3) 0.001(3) -0.003(3) 0.000(3)
O12 0.012(4) 0.013(4) 0.023(4) 0.003(3) 0.012(3) 0.004(3)

loop_
_atom_type_symbol
_atom_type_description
_atom_type_scat_dispersion_real
_atom_type_scat_dispersion_imag
_atom_type_scat_source
K K 0.2009 0.2494 'International Tables Vol C Tables 4.2.6.8 and 6.1.1.4'
Co Co 0.3494 0.9721 'International Tables Vol C Tables 4.2.6.8 and 6.1.1.4'
Mo Mo -1.6832 0.6857 'International Tables Vol C Tables 4.2.6.8 and 6.1.1.4'
O O 0.0106 0.0060 'International Tables Vol C Tables 4.2.6.8 and 6.1.1.4'

loop_
_geom_angle_atom_site_label_1
_geom_angle_atom_site_label_2
_geom_angle_atom_site_label_3
_geom_angle_site_symmetry_1
_geom_angle_site_symmetry_3
_geom_angle
_geom_angle_publ_flag
O1 Mo1 O2 . . 109.3(3) ?
O1 Mo1 O4 . . 110.6(3) ?
O2 Mo1 O4 . . 110.3(3) ?
O1 Mo1 O3 . . 107.1(3) ?
O2 Mo1 O3 . . 110.5(3) ?
O4 Mo1 O3 . . 109.0(3) ?
O1 Mo1 K2 . 1_655 115.9(2) ?
O2 Mo1 K2 . 1_655 134.9(2) ?
O4 Mo1 K2 . 1_655 52.5(2) ?
O3 Mo1 K2 . 1_655 57.3(2) ?
O1 Mo1 K2 . . 56.3(2) ?
O2 Mo1 K2 . . 53.2(2) ?
O4 Mo1 K2 . . 122.5(2) ?
O3 Mo1 K2 . . 128.5(2) ?
K2 Mo1 K2 1_655 . 170.29(10) ?
O1 Mo1 K3 . 2_655 58.2(2) ?
O2 Mo1 K3 . 2_655 113.2(2) ?
O4 Mo1 K3 . 2_655 136.2(2) ?
O3 Mo1 K3 . 2_655 50.7(2) ?
K2 Mo1 K3 1_655 2_655 91.96(11) ?
K2 Mo1 K3 . 2_655 88.09(11) ?
O1 Mo1 K1 . . 67.3(2) ?
O2 Mo1 K1 . . 124.1(2) ?
O4 Mo1 K1 . . 43.3(2) ?
O3 Mo1 K1 . . 124.1(2) ?
K2 Mo1 K1 1_655 . 75.03(5) ?
K2 Mo1 K1 . . 95.83(5) ?
K3 Mo1 K1 2_655 . 110.02(9) ?
O1 Mo1 K3 . . 72.5(2) ?
O2 Mo1 K3 . . 129.8(2) ?
O4 Mo1 K3 . . 115.6(2) ?
O3 Mo1 K3 . . 35.3(2) ?
K2 Mo1 K3 1_655 . 68.17(10) ?
K2 Mo1 K3 . . 111.72(10) ?
K3 Mo1 K3 2_655 . 23.82(19) ?
K1 Mo1 K3 . . 103.33(8) ?
O5 Mo2 O6 . . 107.9(4) ?
O5 Mo2 O7 . . 106.6(3) ?
O6 Mo2 O7 . . 111.9(3) ?
O5 Mo2 O8 . . 105.5(3) ?
O6 Mo2 O8 . . 112.1(3) ?
O7 Mo2 O8 . . 112.3(3) ?
O5 Mo2 K2 . 5_566 53.6(3) ?
O6 Mo2 K2 . 5_566 56.4(2) ?
O7 Mo2 K2 . 5_566 136.9(2) ?
O8 Mo2 K2 . 5_566 110.2(2) ?
O5 Mo2 K1 . 5_566 39.5(3) ?
O6 Mo2 K1 . 5_566 146.1(2) ?
O7 Mo2 K1 . 5_566 91.6(2) ?
O8 Mo2 K1 . 5_566 78.3(2) ?
K2 Mo2 K1 5_566 5_566 89.70(7) ?
O9 Mo3 O10 . . 105.9(3) ?
O9 Mo3 O11 . . 105.7(4) ?
O10 Mo3 O11 . . 112.7(3) ?
O9 Mo3 O12 . . 106.0(3) ?
O10 Mo3 O12 . . 113.5(3) ?
O11 Mo3 O12 . . 112.2(3) ?
O9 Mo3 K3 . 2_655 53.4(3) ?
O10 Mo3 K3 . 2_655 75.6(2) ?
O11 Mo3 K3 . 2_655 158.9(2) ?
O12 Mo3 K3 . 2_655 79.5(2) ?
O9 Mo3 K2 . . 37.2(3) ?
O10 Mo3 K2 . . 142.6(2) ?
O11 Mo3 K2 . . 82.0(2) ?
O12 Mo3 K2 . . 89.5(2) ?
K3 Mo3 K2 2_655 . 80.61(9) ?
O4 Co1 O2 5_666 . 100.3(3) ?
O4 Co1 O6 5_666 . 89.3(3) ?
O2 Co1 O6 . . 90.4(3) ?
O4 Co1 O8 5_666 1_655 94.1(3) ?
O2 Co1 O8 . 1_655 94.8(3) ?
O6 Co1 O8 . 1_655 173.1(3) ?
O4 Co1 O10 5_666 7_566 95.2(3) ?
O2 Co1 O10 . 7_566 164.5(3) ?
O6 Co1 O10 . 7_566 90.3(3) ?
O8 Co1 O10 1_655 7_566 83.5(3) ?
O4 Co1 O12 5_666 . 173.0(3) ?
O2 Co1 O12 . . 83.6(3) ?
O6 Co1 O12 . . 96.5(3) ?
O8 Co1 O12 1_655 . 79.7(2) ?
O10 Co1 O12 7_566 . 80.9(3) ?
O4 Co1 K1 5_666 5_666 47.22(19) ?
O2 Co1 K1 . 5_666 147.1(2) ?
O6 Co1 K1 . 5_666 93.49(19) ?
O8 Co1 K1 1_655 5_666 84.51(17) ?
O10 Co1 K1 7_566 5_666 48.23(18) ?
O12 Co1 K1 . 5_666 128.18(19) ?
O4 Co1 K2 5_666 5_566 42.38(19) ?
O2 Co1 K2 . 5_566 88.22(19) ?
O6 Co1 K2 . 5_566 48.6(2) ?
O8 Co1 K2 1_655 5_566 135.89(18) ?
O10 Co1 K2 7_566 5_566 103.75(18) ?
O12 Co1 K2 . 5_566 144.13(18) ?
K1 Co1 K2 5_666 5_566 70.55(6) ?
O3 Co2 O7 . 7_566 97.5(3) ?
O3 Co2 O8 . 1_655 89.2(3) ?
O7 Co2 O8 7_566 1_655 173.2(3) ?
O3 Co2 O12 . . 95.1(3) ?
O7 Co2 O12 7_566 . 97.5(3) ?
O8 Co2 O12 1_655 . 83.3(2) ?
O3 Co2 O11 . 1_655 101.4(3) ?
O7 Co2 O11 7_566 1_655 88.4(3) ?
O8 Co2 O11 1_655 1_655 88.9(2) ?
O12 Co2 O11 . 1_655 161.6(3) ?
O3 Co2 O11 . 7_566 175.1(3) ?
O7 Co2 O11 7_566 7_566 85.3(3) ?
O8 Co2 O11 1_655 7_566 88.1(3) ?
O12 Co2 O11 . 7_566 80.5(2) ?
O11 Co2 O11 1_655 7_566 82.7(3) ?
O3 Co2 K3 . . 48.5(2) ?
O7 Co2 K3 7_566 . 49.7(2) ?
O8 Co2 K3 1_655 . 136.6(2) ?
O12 Co2 K3 . . 106.4(2) ?
O11 Co2 K3 1_655 . 90.7(2) ?
O11 Co2 K3 7_566 . 134.82(19) ?
O3 Co2 K3 . 2_655 51.7(2) ?
O7 Co2 K3 7_566 2_655 51.0(2) ?
O8 Co2 K3 1_655 2_655 135.6(2) ?
O12 Co2 K3 . 2_655 80.9(2) ?
O11 Co2 K3 1_655 2_655 115.8(2) ?
O11 Co2 K3 7_566 2_655 129.00(19) ?
K3 Co2 K3 . 2_655 25.6(2) ?
O4 K1 O4 . 2_655 110.5(3) ?
O4 K1 O10 . 4_545 175.58(19) ?
O4 K1 O10 2_655 4_545 69.28(19) ?
O4 K1 O10 . 3_545 69.28(19) ?
O4 K1 O10 2_655 3_545 175.58(19) ?
O10 K1 O10 4_545 3_545 111.3(3) ?
O4 K1 O5 . 5_566 70.78(19) ?
O4 K1 O5 2_655 5_566 99.1(2) ?
O10 K1 O5 4_545 5_566 104.8(2) ?
O10 K1 O5 3_545 5_566 85.1(2) ?
O4 K1 O5 . 6_665 99.1(2) ?
O4 K1 O5 2_655 6_665 70.78(19) ?
O10 K1 O5 4_545 6_665 85.1(2) ?
O10 K1 O5 3_545 6_665 104.8(2) ?
O5 K1 O5 5_566 6_665 162.7(3) ?
O4 K1 Co1 . 5_666 33.63(14) ?
O4 K1 Co1 2_655 5_666 144.16(19) ?
O10 K1 Co1 4_545 5_666 146.40(19) ?
O10 K1 Co1 3_545 5_666 35.80(14) ?
O5 K1 Co1 5_566 5_666 72.80(14) ?
O5 K1 Co1 6_665 5_666 106.85(14) ?
O4 K1 Co1 . 6_565 144.16(19) ?
O4 K1 Co1 2_655 6_565 33.63(14) ?
O10 K1 Co1 4_545 6_565 35.80(14) ?
O10 K1 Co1 3_545 6_565 146.40(19) ?
O5 K1 Co1 5_566 6_565 106.85(14) ?
O5 K1 Co1 6_665 6_565 72.80(14) ?
Co1 K1 Co1 5_666 6_565 177.78(12) ?
O4 K1 Mo1 . . 26.58(14) ?
O4 K1 Mo1 2_655 . 88.66(17) ?
O10 K1 Mo1 4_545 . 150.41(15) ?
O10 K1 Mo1 3_545 . 92.26(14) ?
O5 K1 Mo1 5_566 . 58.06(15) ?
O5 K1 Mo1 6_665 . 106.65(16) ?
Co1 K1 Mo1 5_666 . 57.01(4) ?
Co1 K1 Mo1 6_565 . 120.88(9) ?
O4 K1 Mo1 . 2_655 88.66(17) ?
O4 K1 Mo1 2_655 2_655 26.58(14) ?
O10 K1 Mo1 4_545 2_655 92.26(14) ?
O10 K1 Mo1 3_545 2_655 150.41(15) ?
O5 K1 Mo1 5_566 2_655 106.65(16) ?
O5 K1 Mo1 6_665 2_655 58.06(15) ?
Co1 K1 Mo1 5_666 2_655 120.88(9) ?
Co1 K1 Mo1 6_565 2_655 57.01(4) ?
Mo1 K1 Mo1 . 2_655 72.73(7) ?
O4 K1 Mo2 . 5_566 67.74(13) ?
O4 K1 Mo2 2_655 5_566 120.81(14) ?
O10 K1 Mo2 4_545 5_566 108.39(15) ?
O10 K1 Mo2 3_545 5_566 63.42(14) ?
O5 K1 Mo2 5_566 5_566 21.91(14) ?
O5 K1 Mo2 6_665 5_566 164.37(14) ?
Co1 K1 Mo2 5_666 5_566 57.53(2) ?
Co1 K1 Mo2 6_565 5_566 122.77(3) ?
Mo1 K1 Mo2 . 5_566 65.52(3) ?
Mo1 K1 Mo2 2_655 5_566 127.07(8) ?
O4 K1 Mo2 . 6_665 120.81(14) ?
O4 K1 Mo2 2_655 6_665 67.74(13) ?
O10 K1 Mo2 4_545 6_665 63.42(14) ?
O10 K1 Mo2 3_545 6_665 108.39(15) ?
O5 K1 Mo2 5_566 6_665 164.37(14) ?
O5 K1 Mo2 6_665 6_665 21.91(14) ?
Co1 K1 Mo2 5_666 6_665 122.77(3) ?
Co1 K1 Mo2 6_565 6_665 57.53(2) ?
Mo1 K1 Mo2 . 6_665 127.07(8) ?
Mo1 K1 Mo2 2_655 6_665 65.52(3) ?
Mo2 K1 Mo2 5_566 6_665 166.56(11) ?
O9 K2 O1 . 2 87.7(2) ?
O9 K2 O4 . 1_455 133.9(2) ?
O1 K2 O4 2 1_455 74.4(2) ?
O9 K2 O2 . . 76.2(2) ?
O1 K2 O2 2 . 150.1(2) ?
O4 K2 O2 1_455 . 134.4(2) ?
O9 K2 O5 . 5_566 126.7(2) ?
O1 K2 O5 2 5_566 98.1(2) ?
O4 K2 O5 1_455 5_566 98.2(2) ?
O2 K2 O5 . 5_566 73.1(2) ?
O9 K2 O3 . 1_455 73.7(2) ?
O1 K2 O3 2 1_455 70.0(2) ?
O4 K2 O3 1_455 1_455 60.32(19) ?
O2 K2 O3 . 1_455 126.8(2) ?
O5 K2 O3 5_566 1_455 157.1(2) ?
O9 K2 O1 . . 68.5(2) ?
O1 K2 O1 2 . 92.6(2) ?
O4 K2 O1 1_455 . 151.8(2) ?
O2 K2 O1 . . 58.20(19) ?
O5 K2 O1 5_566 . 58.3(2) ?
O3 K2 O1 1_455 . 138.9(2) ?
O9 K2 O6 . 5_566 153.3(2) ?
O1 K2 O6 2 5_566 118.9(2) ?
O4 K2 O6 1_455 5_566 59.45(19) ?
O2 K2 O6 . 5_566 80.43(19) ?
O5 K2 O6 5_566 5_566 56.0(2) ?
O3 K2 O6 1_455 5_566 111.7(2) ?
O1 K2 O6 . 5_566 109.3(2) ?
O9 K2 Mo1 . 1_455 103.86(19) ?
O1 K2 Mo1 2 1_455 66.06(15) ?
O4 K2 Mo1 1_455 1_455 30.05(14) ?
O2 K2 Mo1 . 1_455 141.96(18) ?
O5 K2 Mo1 5_566 1_455 127.02(17) ?
O3 K2 Mo1 1_455 1_455 30.59(13) ?
O1 K2 Mo1 . 1_455 158.03(16) ?
O6 K2 Mo1 5_566 1_455 86.76(14) ?
O9 K2 Mo1 . . 71.53(18) ?
O1 K2 Mo1 2 . 121.38(17) ?
O4 K2 Mo1 1_455 . 153.23(16) ?
O2 K2 Mo1 . . 29.47(14) ?
O5 K2 Mo1 5_566 . 60.28(15) ?
O3 K2 Mo1 1_455 . 142.56(15) ?
O1 K2 Mo1 . . 28.84(13) ?
O6 K2 Mo1 5_566 . 93.99(14) ?
Mo1 K2 Mo1 1_455 . 170.29(10) ?
O9 K2 Mo2 . 5_566 143.15(19) ?
O1 K2 Mo2 2 5_566 115.10(16) ?
O4 K2 Mo2 1_455 5_566 81.92(15) ?
O2 K2 Mo2 . 5_566 69.98(14) ?
O5 K2 Mo2 5_566 5_566 27.90(14) ?
O3 K2 Mo2 1_455 5_566 139.74(15) ?
O1 K2 Mo2 . 5_566 81.27(14) ?
O6 K2 Mo2 5_566 5_566 28.87(13) ?
Mo1 K2 Mo2 1_455 5_566 111.68(7) ?
Mo1 K2 Mo2 . 5_566 71.85(5) ?
O9 K2 Mo3 . . 21.44(15) ?
O1 K2 Mo3 2 . 105.95(16) ?
O4 K2 Mo3 1_455 . 127.84(16) ?
O2 K2 Mo3 . . 65.35(14) ?
O5 K2 Mo3 5_566 . 132.02(17) ?
O3 K2 Mo3 1_455 . 70.81(14) ?
O1 K2 Mo3 . . 79.42(15) ?
O6 K2 Mo3 5_566 . 133.26(16) ?
Mo1 K2 Mo3 1_455 . 100.75(7) ?
Mo1 K2 Mo3 . . 71.75(5) ?
Mo2 K2 Mo3 5_566 . 135.09(8) ?
K3 K3 O3 2_655 . 78.8(3) ?
K3 K3 O7 2_655 7_566 76.4(3) ?
O3 K3 O7 . 7_566 69.1(2) ?
K3 K3 O7 2_655 8_565 70.3(3) ?
O3 K3 O7 . 8_565 149.1(3) ?
O7 K3 O7 7_566 8_565 101.7(3) ?
K3 K3 O3 2_655 2_655 67.9(3) ?
O3 K3 O3 . 2_655 104.0(3) ?
O7 K3 O3 7_566 2_655 144.3(3) ?
O7 K3 O3 8_565 2_655 65.7(2) ?
K3 K3 O9 2_655 2_655 151.7(4) ?
O3 K3 O9 . 2_655 116.4(3) ?
O7 K3 O9 7_566 2_655 130.4(3) ?
O7 K3 O9 8_565 2_655 92.4(2) ?
O3 K3 O9 2_655 2_655 84.7(2) ?
K3 K3 O1 2_655 2_655 104.3(2) ?
O3 K3 O1 . 2_655 69.9(2) ?
O7 K3 O1 7_566 2_655 137.9(3) ?
O7 K3 O1 8_565 2_655 118.5(3) ?
O3 K3 O1 2_655 2_655 56.9(2) ?
O9 K3 O1 2_655 2_655 63.6(2) ?
K3 K3 O9 2_655 1_655 147.0(4) ?
O3 K3 O9 . 1_655 70.1(2) ?
O7 K3 O9 7_566 1_655 82.5(2) ?
O7 K3 O9 8_565 1_655 139.7(3) ?
O3 K3 O9 2_655 1_655 129.5(3) ?
O9 K3 O9 2_655 1_655 58.2(3) ?
O1 K3 O9 2_655 1_655 75.2(2) ?
K3 K3 Co2 2_655 . 79.0(3) ?
O3 K3 Co2 . . 34.57(15) ?
O7 K3 Co2 7_566 . 34.92(15) ?
O7 K3 Co2 8_565 . 132.8(2) ?
O3 K3 Co2 2_655 . 132.7(2) ?
O9 K3 Co2 2_655 . 127.5(2) ?
O1 K3 Co2 2_655 . 103.09(19) ?
O9 K3 Co2 1_655 . 69.29(17) ?
K3 K3 Co2 2_655 2_655 75.4(4) ?
O3 K3 Co2 . 2_655 137.1(2) ?
O7 K3 Co2 7_566 2_655 134.2(2) ?
O7 K3 Co2 8_565 2_655 34.40(15) ?
O3 K3 Co2 2_655 2_655 34.20(15) ?
O9 K3 Co2 2_655 2_655 77.86(17) ?
O1 K3 Co2 2_655 2_655 84.12(17) ?
O9 K3 Co2 1_655 2_655 136.1(2) ?
Co2 K3 Co2 . 2_655 154.4(2) ?
K3 K3 Mo1 2_655 2_655 89.6(2) ?
O3 K3 Mo1 . 2_655 90.0(2) ?
O7 K3 Mo1 7_566 2_655 156.6(2) ?
O7 K3 Mo1 8_565 2_655 90.86(19) ?
O3 K3 Mo1 2_655 2_655 29.23(14) ?
O9 K3 Mo1 2_655 2_655 67.73(17) ?
O1 K3 Mo1 2_655 2_655 28.35(14) ?
O9 K3 Mo1 1_655 2_655 100.7(2) ?
Co2 K3 Mo1 . 2_655 124.54(15) ?
Co2 K3 Mo1 2_655 2_655 56.53(8) ?
K3 K3 Mo3 2_655 2_655 132.8(4) ?
O3 K3 Mo3 . 2_655 142.3(3) ?
O7 K3 Mo3 7_566 2_655 130.1(2) ?
O7 K3 Mo3 8_565 2_655 66.55(17) ?
O3 K3 Mo3 2_655 2_655 77.54(18) ?
O9 K3 Mo3 2_655 2_655 26.06(14) ?
O1 K3 Mo3 2_655 2_655 80.87(18) ?
O9 K3 Mo3 1_655 2_655 80.10(19) ?
Co2 K3 Mo3 . 2_655 146.61(19) ?
Co2 K3 Mo3 2_655 2_655 58.31(8) ?
Mo1 K3 Mo3 2_655 2_655 73.08(10) ?
Mo1 O1 K2 . 2 174.5(4) ?
Mo1 O1 K2 . . 94.8(3) ?
K2 O1 K2 2 . 86.8(2) ?
Mo1 O1 K3 . 2_655 93.5(3) ?
K2 O1 K3 2 2_655 90.8(2) ?
K2 O1 K3 . 2_655 111.1(3) ?
Mo1 O2 Co1 . . 128.4(4) ?
Mo1 O2 K2 . . 97.3(3) ?
Co1 O2 K2 . . 121.7(3) ?
Mo1 O3 Co2 . . 126.6(4) ?
Mo1 O3 K3 . . 122.0(3) ?
Co2 O3 K3 . . 97.0(3) ?
Mo1 O3 K3 . 2_655 100.0(3) ?
Co2 O3 K3 . 2_655 94.1(3) ?
K3 O3 K3 . 2_655 33.3(3) ?
Mo1 O3 K2 . 1_655 92.1(3) ?
Co2 O3 K2 . 1_655 120.9(3) ?
K3 O3 K2 . 1_655 95.8(2) ?
K3 O3 K2 2_655 1_655 124.2(3) ?
Mo1 O4 Co1 . 5_666 134.0(3) ?
Mo1 O4 K1 . . 110.1(3) ?
Co1 O4 K1 5_666 . 99.2(3) ?
Mo1 O4 K2 . 1_655 97.4(3) ?
Co1 O4 K2 5_666 1_655 108.1(3) ?
K1 O4 K2 . 1_655 105.7(2) ?
Mo2 O5 K1 . 5_566 118.6(4) ?
Mo2 O5 K2 . 5_566 98.5(3) ?
K1 O5 K2 5_566 5_566 134.1(3) ?
Mo2 O6 Co1 . . 144.8(4) ?
Mo2 O6 K2 . 5_566 94.7(3) ?
Co1 O6 K2 . 5_566 100.5(3) ?
Mo2 O7 Co2 . 7_566 120.0(3) ?
Mo2 O7 K3 . 7_566 138.4(3) ?
Co2 O7 K3 7_566 7_566 95.3(3) ?
Mo2 O7 K3 . 8_466 144.0(4) ?
Co2 O7 K3 7_566 8_466 94.6(3) ?
K3 O7 K3 7_566 8_466 33.3(3) ?
Mo2 O8 Co2 . 1_455 115.0(3) ?
Mo2 O8 Co1 . 1_455 139.4(3) ?
Co2 O8 Co1 1_455 1_455 98.4(3) ?
Mo3 O9 K2 . . 121.4(4) ?
Mo3 O9 K3 . 2_655 100.6(4) ?
K2 O9 K3 . 2_655 116.4(3) ?
Mo3 O9 K3 . 1_455 113.5(4) ?
K2 O9 K3 . 1_455 87.4(2) ?
K3 O9 K3 2_655 1_455 118.7(3) ?
Mo3 O10 Co1 . 7_566 116.2(3) ?
Mo3 O10 K1 . 3_455 141.9(3) ?
Co1 O10 K1 7_566 3_455 96.0(2) ?
Mo3 O11 Co2 . 1_455 138.9(4) ?
Mo3 O11 Co2 . 7_566 114.6(3) ?
Co2 O11 Co2 1_455 7_566 97.3(3) ?
Mo3 O12 Co2 . . 133.1(3) ?
Mo3 O12 Co1 . . 127.2(3) ?
Co2 O12 Co1 . . 97.5(3) ?

loop_
_geom_bond_atom_site_label_1
_geom_bond_atom_site_label_2
_geom_bond_site_symmetry_2
_geom_bond_distance
_geom_bond_publ_flag
Mo1 O1 . 1.718(7) ?
Mo1 O2 . 1.761(7) ?
Mo1 O4 . 1.776(7) ?
Mo1 O3 . 1.791(6) ?
Mo1 K2 1_655 3.517(3) ?
Mo1 K2 . 3.550(3) ?
Mo1 K3 2_655 3.612(5) ?
Mo1 K1 . 3.729(3) ?
Mo1 K3 . 3.937(6) ?
Mo2 O5 . 1.712(7) ?
Mo2 O6 . 1.753(7) ?
Mo2 O7 . 1.786(7) ?
Mo2 O8 . 1.810(6) ?
Mo2 K2 5_566 3.619(3) ?
Mo2 K1 5_566 4.0306(10) ?
Mo3 O9 . 1.683(7) ?
Mo3 O10 . 1.768(7) ?
Mo3 O11 . 1.774(7) ?
Mo3 O12 . 1.826(7) ?
Mo3 K3 2_655 3.766(6) ?
Mo3 K2 . 3.930(3) ?
Co1 O4 5_666 2.056(7) ?
Co1 O2 . 2.073(7) ?
Co1 O6 . 2.075(7) ?
Co1 O8 1_655 2.153(6) ?
Co1 O10 7_566 2.155(7) ?
Co1 O12 . 2.170(6) ?
Co1 K1 5_666 3.6651(13) ?
Co1 K2 5_566 3.969(3) ?
Co2 O3 . 2.033(7) ?
Co2 O7 7_566 2.046(7) ?
Co2 O8 1_655 2.080(6) ?
Co2 O12 . 2.091(6) ?
Co2 O11 1_655 2.099(6) ?
Co2 O11 7_566 2.172(7) ?
Co2 K3 . 3.558(5) ?
Co2 K3 2_655 3.609(5) ?
K1 O4 . 2.725(7) ?
K1 O4 2_655 2.725(7) ?
K1 O10 4_545 2.748(7) ?
K1 O10 3_545 2.748(7) ?
K1 O5 5_566 2.921(8) ?
K1 O5 6_665 2.921(8) ?
K1 Co1 5_666 3.6651(13) ?
K1 Co1 6_565 3.6651(13) ?
K1 Mo1 2_655 3.729(3) ?
K1 Mo2 5_566 4.0306(10) ?
K1 Mo2 6_665 4.0306(10) ?
K2 O9 . 2.781(8) ?
K2 O1 2 2.808(7) ?
K2 O4 1_455 2.815(7) ?
K2 O2 . 2.866(8) ?
K2 O5 5_566 2.946(8) ?
K2 O3 1_455 2.961(8) ?
K2 O1 . 2.965(7) ?
K2 O6 5_566 3.026(7) ?
K2 Mo1 1_455 3.517(3) ?
K2 Mo2 5_566 3.619(3) ?
K3 K3 2_655 1.590(13) ?
K3 O3 . 2.684(8) ?
K3 O7 7_566 2.727(8) ?
K3 O7 8_565 2.814(9) ?
K3 O3 2_655 2.840(9) ?
K3 O9 2_655 3.074(10) ?
K3 O1 2_655 3.074(9) ?
K3 O9 1_655 3.264(10) ?
K3 Co2 2_655 3.609(5) ?
K3 Mo1 2_655 3.612(5) ?
K3 Mo3 2_655 3.766(6) ?
O1 K2 2 2.808(7) ?
O1 K3 2_655 3.074(9) ?
O3 K3 2_655 2.840(9) ?
O3 K2 1_655 2.961(8) ?
O4 Co1 5_666 2.056(7) ?
O4 K2 1_655 2.815(7) ?
O5 K1 5_566 2.921(8) ?
O5 K2 5_566 2.946(8) ?
O6 K2 5_566 3.026(7) ?
O7 Co2 7_566 2.046(7) ?
O7 K3 7_566 2.727(8) ?
O7 K3 8_466 2.814(9) ?
O8 Co2 1_455 2.080(6) ?
O8 Co1 1_455 2.153(6) ?
O9 K3 2_655 3.074(10) ?
O9 K3 1_455 3.264(10) ?
O10 Co1 7_566 2.155(7) ?
O10 K1 3_455 2.748(7) ?
O11 Co2 1_455 2.099(6) ?
O11 Co2 7_566 2.172(6) ?

loop_
_geom_torsion_atom_site_label_1
_geom_torsion_atom_site_label_2
_geom_torsion_atom_site_label_3
_geom_torsion_atom_site_label_4
_geom_torsion_site_symmetry_1
_geom_torsion_site_symmetry_2
_geom_torsion_site_symmetry_3
_geom_torsion_site_symmetry_4
_geom_torsion
_geom_torsion_publ_flag
O1 Mo1 K1 O4 . . . . 177.6(4) ?
O2 Mo1 K1 O4 . . . . -83.9(4) ?
O3 Mo1 K1 O4 . . . . 81.7(4) ?
K2 Mo1 K1 O4 1_655 . . . 50.6(3) ?
K2 Mo1 K1 O4 . . . . -132.7(3) ?
K3 Mo1 K1 O4 2_655 . . . 137.2(3) ?
K3 Mo1 K1 O4 . . . . 113.3(3) ?
O1 Mo1 K1 O4 . . . 2_655 31.4(3) ?
O2 Mo1 K1 O4 . . . 2_655 130.0(3) ?
O4 Mo1 K1 O4 . . . 2_655 -146.2(2) ?
O3 Mo1 K1 O4 . . . 2_655 -64.4(3) ?
K2 Mo1 K1 O4 1_655 . . 2_655 -95.54(15) ?
K2 Mo1 K1 O4 . . . 2_655 81.13(14) ?
K3 Mo1 K1 O4 2_655 . . 2_655 -8.96(17) ?
K3 Mo1 K1 O4 . . . 2_655 -32.85(17) ?
O1 Mo1 K1 O10 . . . 4_545 -9.3(4) ?
O2 Mo1 K1 O10 . . . 4_545 89.2(4) ?
O4 Mo1 K1 O10 . . . 4_545 173.1(4) ?
O3 Mo1 K1 O10 . . . 4_545 -105.2(4) ?
K2 Mo1 K1 O10 1_655 . . 4_545 -136.3(3) ?
K2 Mo1 K1 O10 . . . 4_545 40.4(3) ?
K3 Mo1 K1 O10 2_655 . . 4_545 -49.7(3) ?
K3 Mo1 K1 O10 . . . 4_545 -73.6(3) ?
O1 Mo1 K1 O10 . . . 3_545 -152.9(3) ?
O2 Mo1 K1 O10 . . . 3_545 -54.4(3) ?
O4 Mo1 K1 O10 . . . 3_545 29.5(3) ?
O3 Mo1 K1 O10 . . . 3_545 111.2(3) ?
K2 Mo1 K1 O10 1_655 . . 3_545 80.14(15) ?
K2 Mo1 K1 O10 . . . 3_545 -103.19(15) ?
K3 Mo1 K1 O10 2_655 . . 3_545 166.71(18) ?
K3 Mo1 K1 O10 . . . 3_545 142.82(17) ?
O1 Mo1 K1 O5 . . . 5_566 -70.1(3) ?
O2 Mo1 K1 O5 . . . 5_566 28.4(3) ?
O4 Mo1 K1 O5 . . . 5_566 112.3(3) ?
O3 Mo1 K1 O5 . . . 5_566 -166.0(3) ?
K2 Mo1 K1 O5 1_655 . . 5_566 162.91(17) ?
K2 Mo1 K1 O5 . . . 5_566 -20.42(17) ?
K3 Mo1 K1 O5 2_655 . . 5_566 -110.5(2) ?
K3 Mo1 K1 O5 . . . 5_566 -134.41(19) ?
O1 Mo1 K1 O5 . . . 6_665 100.9(3) ?
O2 Mo1 K1 O5 . . . 6_665 -160.6(3) ?
O4 Mo1 K1 O5 . . . 6_665 -76.7(3) ?
O3 Mo1 K1 O5 . . . 6_665 5.0(3) ?
K2 Mo1 K1 O5 1_655 . . 6_665 -26.06(16) ?
K2 Mo1 K1 O5 . . . 6_665 150.61(16) ?
K3 Mo1 K1 O5 2_655 . . 6_665 60.52(18) ?
K3 Mo1 K1 O5 . . . 6_665 36.62(18) ?
O1 Mo1 K1 Co1 . . . 5_666 -159.5(3) ?
O2 Mo1 K1 Co1 . . . 5_666 -61.0(3) ?
O4 Mo1 K1 Co1 . . . 5_666 22.9(3) ?
O3 Mo1 K1 Co1 . . . 5_666 104.6(3) ?
K2 Mo1 K1 Co1 1_655 . . 5_666 73.53(5) ?
K2 Mo1 K1 Co1 . . . 5_666 -109.80(6) ?
K3 Mo1 K1 Co1 2_655 . . 5_666 160.10(11) ?
K3 Mo1 K1 Co1 . . . 5_666 136.21(10) ?
O1 Mo1 K1 Co1 . . . 6_565 21.3(3) ?
O2 Mo1 K1 Co1 . . . 6_565 119.8(3) ?
O4 Mo1 K1 Co1 . . . 6_565 -156.3(3) ?
O3 Mo1 K1 Co1 . . . 6_565 -74.5(3) ?
K2 Mo1 K1 Co1 1_655 . . 6_565 -105.65(7) ?
K2 Mo1 K1 Co1 . . . 6_565 71.02(7) ?
K3 Mo1 K1 Co1 2_655 . . 6_565 -19.07(12) ?
K3 Mo1 K1 Co1 . . . 6_565 -42.97(10) ?
O1 Mo1 K1 Mo1 . . . 2_655 53.1(3) ?
O2 Mo1 K1 Mo1 . . . 2_655 151.6(3) ?
O4 Mo1 K1 Mo1 . . . 2_655 -124.5(3) ?
O3 Mo1 K1 Mo1 . . . 2_655 -42.8(3) ?
K2 Mo1 K1 Mo1 1_655 . . 2_655 -73.90(5) ?
K2 Mo1 K1 Mo1 . . . 2_655 102.77(5) ?
K3 Mo1 K1 Mo1 2_655 . . 2_655 12.68(11) ?
K3 Mo1 K1 Mo1 . . . 2_655 -11.21(9) ?
O1 Mo1 K1 Mo2 . . . 5_566 -93.5(3) ?
O2 Mo1 K1 Mo2 . . . 5_566 5.0(3) ?
O4 Mo1 K1 Mo2 . . . 5_566 88.8(3) ?
O3 Mo1 K1 Mo2 . . . 5_566 170.6(3) ?
K2 Mo1 K1 Mo2 1_655 . . 5_566 139.47(5) ?
K2 Mo1 K1 Mo2 . . . 5_566 -43.86(5) ?
K3 Mo1 K1 Mo2 2_655 . . 5_566 -133.95(11) ?
K3 Mo1 K1 Mo2 . . . 5_566 -157.85(10) ?
O1 Mo1 K1 Mo2 . . . 6_665 91.9(3) ?
O2 Mo1 K1 Mo2 . . . 6_665 -169.6(3) ?
O4 Mo1 K1 Mo2 . . . 6_665 -85.7(3) ?
O3 Mo1 K1 Mo2 . . . 6_665 -3.9(3) ?
K2 Mo1 K1 Mo2 1_655 . . 6_665 -35.04(6) ?
K2 Mo1 K1 Mo2 . . . 6_665 141.63(6) ?
K3 Mo1 K1 Mo2 2_655 . . 6_665 51.53(12) ?
K3 Mo1 K1 Mo2 . . . 6_665 27.64(11) ?
O1 Mo1 K2 O9 . . . . -78.8(3) ?
O2 Mo1 K2 O9 . . . . 94.6(3) ?
O4 Mo1 K2 O9 . . . . -173.2(3) ?
O3 Mo1 K2 O9 . . . . 6.7(3) ?
K2 Mo1 K2 O9 1_655 . . . -117.1(5) ?
K3 Mo1 K2 O9 2_655 . . . -26.57(18) ?
K1 Mo1 K2 O9 . . . . -136.50(17) ?
K3 Mo1 K2 O9 . . . . -29.64(19) ?
O1 Mo1 K2 O1 . . . 2 -3.51(14) ?
O2 Mo1 K2 O1 . . . 2 169.9(3) ?
O4 Mo1 K2 O1 . . . 2 -97.9(3) ?
O3 Mo1 K2 O1 . . . 2 82.0(3) ?
K2 Mo1 K2 O1 1_655 . . 2 -41.7(6) ?
K3 Mo1 K2 O1 2_655 . . 2 48.7(2) ?
K1 Mo1 K2 O1 . . . 2 -61.18(19) ?
K3 Mo1 K2 O1 . . . 2 45.7(2) ?
O1 Mo1 K2 O4 . . . 1_455 117.3(5) ?
O2 Mo1 K2 O4 . . . 1_455 -69.3(4) ?
O4 Mo1 K2 O4 . . . 1_455 22.9(3) ?
O3 Mo1 K2 O4 . . . 1_455 -157.2(4) ?
K2 Mo1 K2 O4 1_655 . . 1_455 79.0(7) ?
K3 Mo1 K2 O4 2_655 . . 1_455 169.5(4) ?
K1 Mo1 K2 O4 . . . 1_455 59.6(4) ?
K3 Mo1 K2 O4 . . . 1_455 166.5(4) ?
O1 Mo1 K2 O2 . . . . -173.4(4) ?
O4 Mo1 K2 O2 . . . . 92.2(4) ?
O3 Mo1 K2 O2 . . . . -87.9(4) ?
K2 Mo1 K2 O2 1_655 . . . 148.4(6) ?
K3 Mo1 K2 O2 2_655 . . . -121.2(3) ?
K1 Mo1 K2 O2 . . . . 128.9(3) ?
K3 Mo1 K2 O2 . . . . -124.2(3) ?
O1 Mo1 K2 O5 . . . 5_566 77.4(3) ?
O2 Mo1 K2 O5 . . . 5_566 -109.1(3) ?
O4 Mo1 K2 O5 . . . 5_566 -17.0(3) ?
O3 Mo1 K2 O5 . . . 5_566 163.0(3) ?
K2 Mo1 K2 O5 1_655 . . 5_566 39.2(6) ?
K3 Mo1 K2 O5 2_655 . . 5_566 129.69(18) ?
K1 Mo1 K2 O5 . . . 5_566 19.76(17) ?
K3 Mo1 K2 O5 . . . 5_566 126.62(18) ?
O1 Mo1 K2 O3 . . . 1_455 -101.4(4) ?
O2 Mo1 K2 O3 . . . 1_455 72.0(4) ?
O4 Mo1 K2 O3 . . . 1_455 164.2(3) ?
O3 Mo1 K2 O3 . . . 1_455 -15.9(2) ?
K2 Mo1 K2 O3 1_655 . . 1_455 -139.7(5) ?
K3 Mo1 K2 O3 2_655 . . 1_455 -49.2(3) ?
K1 Mo1 K2 O3 . . . 1_455 -159.1(3) ?
K3 Mo1 K2 O3 . . . 1_455 -52.3(3) ?
O2 Mo1 K2 O1 . . . . 173.4(4) ?
O4 Mo1 K2 O1 . . . . -94.4(4) ?
O3 Mo1 K2 O1 . . . . 85.5(4) ?
K2 Mo1 K2 O1 1_655 . . . -38.2(6) ?
K3 Mo1 K2 O1 2_655 . . . 52.3(3) ?
K1 Mo1 K2 O1 . . . . -57.7(3) ?
K3 Mo1 K2 O1 . . . . 49.2(3) ?
O1 Mo1 K2 O6 . . . 5_566 124.1(3) ?
O2 Mo1 K2 O6 . . . 5_566 -62.5(3) ?
O4 Mo1 K2 O6 . . . 5_566 29.7(3) ?
O3 Mo1 K2 O6 . . . 5_566 -150.3(3) ?
K2 Mo1 K2 O6 1_655 . . 5_566 85.9(6) ?
K3 Mo1 K2 O6 2_655 . . 5_566 176.37(16) ?
K1 Mo1 K2 O6 . . . 5_566 66.44(15) ?
K3 Mo1 K2 O6 . . . 5_566 173.30(16) ?
O1 Mo1 K2 Mo1 . . . 1_455 -141.8(6) ?
O2 Mo1 K2 Mo1 . . . 1_455 31.6(6) ?
O4 Mo1 K2 Mo1 . . . 1_455 123.8(6) ?
O3 Mo1 K2 Mo1 . . . 1_455 -56.2(6) ?
K2 Mo1 K2 Mo1 1_655 . . 1_455 180.000(3) ?
K3 Mo1 K2 Mo1 2_655 . . 1_455 -89.5(5) ?
K1 Mo1 K2 Mo1 . . . 1_455 160.6(5) ?
K3 Mo1 K2 Mo1 . . . 1_455 -92.6(5) ?
O1 Mo1 K2 Mo2 . . . 5_566 105.3(3) ?
O2 Mo1 K2 Mo2 . . . 5_566 -81.3(3) ?
O4 Mo1 K2 Mo2 . . . 5_566 10.9(2) ?
O3 Mo1 K2 Mo2 . . . 5_566 -169.1(3) ?
K2 Mo1 K2 Mo2 1_655 . . 5_566 67.1(5) ?
K3 Mo1 K2 Mo2 2_655 . . 5_566 157.59(9) ?
K1 Mo1 K2 Mo2 . . . 5_566 47.66(5) ?
K3 Mo1 K2 Mo2 . . . 5_566 154.52(8) ?
O1 Mo1 K2 Mo3 . . . . -101.4(3) ?
O2 Mo1 K2 Mo3 . . . . 72.0(3) ?
O4 Mo1 K2 Mo3 . . . . 164.2(2) ?
O3 Mo1 K2 Mo3 . . . . -15.9(3) ?
K2 Mo1 K2 Mo3 1_655 . . . -139.7(5) ?
K3 Mo1 K2 Mo3 2_655 . . . -49.17(9) ?
K1 Mo1 K2 Mo3 . . . . -159.10(5) ?
K3 Mo1 K2 Mo3 . . . . -52.24(9) ?
O10 Mo3 K2 O9 . . . . 12.4(6) ?
O11 Mo3 K2 O9 . . . . 129.6(5) ?
O12 Mo3 K2 O9 . . . . -117.9(5) ?
K3 Mo3 K2 O9 2_655 . . . -38.5(5) ?
O9 Mo3 K2 O1 . . . 2 -32.6(5) ?
O10 Mo3 K2 O1 . . . 2 -20.2(4) ?
O11 Mo3 K2 O1 . . . 2 97.0(3) ?
O12 Mo3 K2 O1 . . . 2 -150.5(3) ?
K3 Mo3 K2 O1 2_655 . . 2 -71.10(19) ?
O9 Mo3 K2 O4 . . . 1_455 -115.1(5) ?
O10 Mo3 K2 O4 . . . 1_455 -102.7(4) ?
O11 Mo3 K2 O4 . . . 1_455 14.5(3) ?
O12 Mo3 K2 O4 . . . 1_455 127.1(3) ?
K3 Mo3 K2 O4 2_655 . . 1_455 -153.6(2) ?
O9 Mo3 K2 O2 . . . . 116.8(5) ?
O10 Mo3 K2 O2 . . . . 129.2(4) ?
O11 Mo3 K2 O2 . . . . -113.6(3) ?
O12 Mo3 K2 O2 . . . . -1.1(2) ?
K3 Mo3 K2 O2 2_655 . . . 78.31(18) ?
O9 Mo3 K2 O5 . . . 5_566 84.5(5) ?
O10 Mo3 K2 O5 . . . 5_566 96.9(4) ?
O11 Mo3 K2 O5 . . . 5_566 -145.9(3) ?
O12 Mo3 K2 O5 . . . 5_566 -33.4(3) ?
K3 Mo3 K2 O5 2_655 . . 5_566 46.0(2) ?
O9 Mo3 K2 O3 . . . 1_455 -94.2(5) ?
O10 Mo3 K2 O3 . . . 1_455 -81.8(4) ?
O11 Mo3 K2 O3 . . . 1_455 35.4(2) ?
O12 Mo3 K2 O3 . . . 1_455 147.9(2) ?
K3 Mo3 K2 O3 2_655 . . 1_455 -132.68(17) ?
O9 Mo3 K2 O1 . . . . 57.1(5) ?
O10 Mo3 K2 O1 . . . . 69.5(4) ?
O11 Mo3 K2 O1 . . . . -173.4(2) ?
O12 Mo3 K2 O1 . . . . -60.8(2) ?
K3 Mo3 K2 O1 2_655 . . . 18.59(17) ?
O9 Mo3 K2 O6 . . . 5_566 163.7(5) ?
O10 Mo3 K2 O6 . . . 5_566 176.1(4) ?
O11 Mo3 K2 O6 . . . 5_566 -66.7(3) ?
O12 Mo3 K2 O6 . . . 5_566 45.8(3) ?
K3 Mo3 K2 O6 2_655 . . 5_566 125.2(2) ?
O9 Mo3 K2 Mo1 . . . 1_455 -100.6(5) ?
O10 Mo3 K2 Mo1 . . . 1_455 -88.2(4) ?
O11 Mo3 K2 Mo1 . . . 1_455 29.0(2) ?
O12 Mo3 K2 Mo1 . . . 1_455 141.6(2) ?
K3 Mo3 K2 Mo1 2_655 . . 1_455 -139.05(11) ?
O9 Mo3 K2 Mo1 . . . . 85.8(5) ?
O10 Mo3 K2 Mo1 . . . . 98.2(4) ?
O11 Mo3 K2 Mo1 . . . . -144.6(2) ?
O12 Mo3 K2 Mo1 . . . . -32.06(19) ?
K3 Mo3 K2 Mo1 2_655 . . . 47.33(10) ?
O9 Mo3 K2 Mo2 . . . 5_566 123.1(5) ?
O10 Mo3 K2 Mo2 . . . 5_566 135.5(4) ?
O11 Mo3 K2 Mo2 . . . 5_566 -107.3(2) ?
O12 Mo3 K2 Mo2 . . . 5_566 5.2(2) ?
K3 Mo3 K2 Mo2 2_655 . . 5_566 84.63(14) ?
O3 Co2 K3 K3 . . . 2_655 86.1(3) ?
O7 Co2 K3 K3 7_566 . . 2_655 -81.9(3) ?
O8 Co2 K3 K3 1_655 . . 2_655 101.7(3) ?
O12 Co2 K3 K3 . . . 2_655 3.99(19) ?
O11 Co2 K3 K3 1_655 . . 2_655 -169.17(18) ?
O11 Co2 K3 K3 7_566 . . 2_655 -88.8(3) ?
O7 Co2 K3 O3 7_566 . . . -168.0(4) ?
O8 Co2 K3 O3 1_655 . . . 15.5(4) ?
O12 Co2 K3 O3 . . . . -82.1(3) ?
O11 Co2 K3 O3 1_655 . . . 104.7(3) ?
O11 Co2 K3 O3 7_566 . . . -175.0(4) ?
K3 Co2 K3 O3 2_655 . . . -86.1(3) ?
O3 Co2 K3 O7 . . . 7_566 168.0(4) ?
O8 Co2 K3 O7 1_655 . . 7_566 -176.4(3) ?
O12 Co2 K3 O7 . . . 7_566 85.9(3) ?
O11 Co2 K3 O7 1_655 . . 7_566 -87.3(3) ?
O11 Co2 K3 O7 7_566 . . 7_566 -6.9(4) ?
K3 Co2 K3 O7 2_655 . . 7_566 81.9(3) ?
O3 Co2 K3 O7 . . . 8_565 135.8(4) ?
O7 Co2 K3 O7 7_566 . . 8_565 -32.3(4) ?
O8 Co2 K3 O7 1_655 . . 8_565 151.3(4) ?
O12 Co2 K3 O7 . . . 8_565 53.6(4) ?
O11 Co2 K3 O7 1_655 . . 8_565 -119.5(4) ?
O11 Co2 K3 O7 7_566 . . 8_565 -39.2(5) ?
K3 Co2 K3 O7 2_655 . . 8_565 49.6(3) ?
O3 Co2 K3 O3 . . . 2_655 40.6(4) ?
O7 Co2 K3 O3 7_566 . . 2_655 -127.5(4) ?
O8 Co2 K3 O3 1_655 . . 2_655 56.1(4) ?
O12 Co2 K3 O3 . . . 2_655 -41.6(4) ?
O11 Co2 K3 O3 1_655 . . 2_655 145.3(3) ?
O11 Co2 K3 O3 7_566 . . 2_655 -134.4(3) ?
K3 Co2 K3 O3 2_655 . . 2_655 -45.6(3) ?
O3 Co2 K3 O9 . . . 2_655 -82.7(4) ?
O7 Co2 K3 O9 7_566 . . 2_655 109.2(4) ?
O8 Co2 K3 O9 1_655 . . 2_655 -67.2(4) ?
O12 Co2 K3 O9 . . . 2_655 -164.9(3) ?
O11 Co2 K3 O9 1_655 . . 2_655 22.0(3) ?
O11 Co2 K3 O9 7_566 . . 2_655 102.3(4) ?
K3 Co2 K3 O9 2_655 . . 2_655 -168.9(3) ?
O3 Co2 K3 O1 . . . 2_655 -16.2(3) ?
O7 Co2 K3 O1 7_566 . . 2_655 175.8(4) ?
O8 Co2 K3 O1 1_655 . . 2_655 -0.6(4) ?
O12 Co2 K3 O1 . . . 2_655 -98.3(3) ?
O11 Co2 K3 O1 1_655 . . 2_655 88.5(3) ?
O11 Co2 K3 O1 7_566 . . 2_655 168.9(3) ?
K3 Co2 K3 O1 2_655 . . 2_655 -102.3(2) ?
O3 Co2 K3 O9 . . . 1_655 -84.6(3) ?
O7 Co2 K3 O9 7_566 . . 1_655 107.3(3) ?
O8 Co2 K3 O9 1_655 . . 1_655 -69.1(3) ?
O12 Co2 K3 O9 . . . 1_655 -166.7(2) ?
O11 Co2 K3 O9 1_655 . . 1_655 20.1(2) ?
O11 Co2 K3 O9 7_566 . . 1_655 100.4(3) ?
K3 Co2 K3 O9 2_655 . . 1_655 -170.74(16) ?
O3 Co2 K3 Co2 . . . 2_655 87.8(5) ?
O7 Co2 K3 Co2 7_566 . . 2_655 -80.2(4) ?
O8 Co2 K3 Co2 1_655 . . 2_655 103.3(4) ?
O12 Co2 K3 Co2 . . . 2_655 5.7(5) ?
O11 Co2 K3 Co2 1_655 . . 2_655 -167.5(4) ?
O11 Co2 K3 Co2 7_566 . . 2_655 -87.2(5) ?
K3 Co2 K3 Co2 2_655 . . 2_655 1.7(4) ?
O3 Co2 K3 Mo1 . . . 2_655 4.3(3) ?
O7 Co2 K3 Mo1 7_566 . . 2_655 -163.7(4) ?
O8 Co2 K3 Mo1 1_655 . . 2_655 19.8(4) ?
O12 Co2 K3 Mo1 . . . 2_655 -77.8(3) ?
O11 Co2 K3 Mo1 1_655 . . 2_655 109.0(3) ?
O11 Co2 K3 Mo1 7_566 . . 2_655 -170.7(3) ?
K3 Co2 K3 Mo1 2_655 . . 2_655 -81.8(2) ?
O3 Co2 K3 Mo3 . . . 2_655 -109.4(4) ?
O7 Co2 K3 Mo3 7_566 . . 2_655 82.5(4) ?
O8 Co2 K3 Mo3 1_655 . . 2_655 -93.9(4) ?
O12 Co2 K3 Mo3 . . . 2_655 168.4(3) ?
O11 Co2 K3 Mo3 1_655 . . 2_655 -4.7(3) ?
O11 Co2 K3 Mo3 7_566 . . 2_655 75.6(4) ?
K3 Co2 K3 Mo3 2_655 . . 2_655 164.5(3) ?
O2 Mo1 O1 K2 . . . 2 -113(4) ?
O4 Mo1 O1 K2 . . . 2 8(4) ?
O3 Mo1 O1 K2 . . . 2 127(4) ?
K2 Mo1 O1 K2 1_655 . . 2 66(4) ?
K2 Mo1 O1 K2 . . . 2 -108(4) ?
K3 Mo1 O1 K2 2_655 . . 2 141(4) ?
K1 Mo1 O1 K2 . . . 2 7(4) ?
K3 Mo1 O1 K2 . . . 2 120(4) ?
O2 Mo1 O1 K2 . . . . -5.6(3) ?
O4 Mo1 O1 K2 . . . . 116.0(3) ?
O3 Mo1 O1 K2 . . . . -125.3(3) ?
K2 Mo1 O1 K2 1_655 . . . 173.34(11) ?
K3 Mo1 O1 K2 2_655 . . . -111.5(3) ?
K1 Mo1 O1 K2 . . . . 114.3(2) ?
K3 Mo1 O1 K2 . . . . -132.5(2) ?
O2 Mo1 O1 K3 . . . 2_655 105.9(3) ?
O4 Mo1 O1 K3 . . . 2_655 -132.5(3) ?
O3 Mo1 O1 K3 . . . 2_655 -13.8(3) ?
K2 Mo1 O1 K3 1_655 . . 2_655 -75.2(2) ?
K2 Mo1 O1 K3 . . . 2_655 111.5(3) ?
K1 Mo1 O1 K3 . . . 2_655 -134.2(3) ?
K3 Mo1 O1 K3 . . . 2_655 -21.01(19) ?
O9 K2 O1 Mo1 . . . . 90.5(3) ?
O1 K2 O1 Mo1 2 . . . 177.00(12) ?
O4 K2 O1 Mo1 1_455 . . . -122.0(4) ?
O2 K2 O1 Mo1 . . . . 3.8(2) ?
O5 K2 O1 Mo1 5_566 . . . -85.0(3) ?
O3 K2 O1 Mo1 1_455 . . . 115.0(3) ?
O6 K2 O1 Mo1 5_566 . . . -61.1(3) ?
Mo1 K2 O1 Mo1 1_455 . . . 163.8(3) ?
Mo2 K2 O1 Mo1 5_566 . . . -68.0(2) ?
Mo3 K2 O1 Mo1 . . . . 71.3(2) ?
O9 K2 O1 K2 . . . 2 -94.7(2) ?
O1 K2 O1 K2 2 . . 2 -8.2(3) ?
O4 K2 O1 K2 1_455 . . 2 52.8(5) ?
O2 K2 O1 K2 . . . 2 178.6(3) ?
O5 K2 O1 K2 5_566 . . 2 89.7(2) ?
O3 K2 O1 K2 1_455 . . 2 -70.3(4) ?
O6 K2 O1 K2 5_566 . . 2 113.68(19) ?
Mo1 K2 O1 K2 1_455 . . 2 -21.4(5) ?
Mo1 K2 O1 K2 . . . 2 174.7(4) ?
Mo2 K2 O1 K2 5_566 . . 2 106.75(15) ?
Mo3 K2 O1 K2 . . . 2 -114.00(15) ?
O9 K2 O1 K3 . . . 2_655 -5.1(2) ?
O1 K2 O1 K3 2 . . 2_655 81.4(3) ?
O4 K2 O1 K3 1_455 . . 2_655 142.4(4) ?
O2 K2 O1 K3 . . . 2_655 -91.8(3) ?
O5 K2 O1 K3 5_566 . . 2_655 179.3(3) ?
O3 K2 O1 K3 1_455 . . 2_655 19.3(4) ?
O6 K2 O1 K3 5_566 . . 2_655 -156.7(2) ?
Mo1 K2 O1 K3 1_455 . . 2_655 68.2(5) ?
Mo1 K2 O1 K3 . . . 2_655 -95.6(3) ?
Mo2 K2 O1 K3 5_566 . . 2_655 -163.6(2) ?
Mo3 K2 O1 K3 . . . 2_655 -24.4(2) ?
O1 Mo1 O2 Co1 . . . . -135.3(5) ?
O4 Mo1 O2 Co1 . . . . 102.9(5) ?
O3 Mo1 O2 Co1 . . . . -17.7(6) ?
K2 Mo1 O2 Co1 1_655 . . . 46.1(6) ?
K2 Mo1 O2 Co1 . . . . -141.1(6) ?
K3 Mo1 O2 Co1 2_655 . . . -72.6(5) ?
K1 Mo1 O2 Co1 . . . . 149.6(3) ?
K3 Mo1 O2 Co1 . . . . -52.3(6) ?
O1 Mo1 O2 K2 . . . . 5.8(3) ?
O4 Mo1 O2 K2 . . . . -116.0(3) ?
O3 Mo1 O2 K2 . . . . 123.4(3) ?
K2 Mo1 O2 K2 1_655 . . . -172.83(13) ?
K3 Mo1 O2 K2 2_655 . . . 68.5(2) ?
K1 Mo1 O2 K2 . . . . -69.3(3) ?
K3 Mo1 O2 K2 . . . . 88.7(3) ?
O4 Co1 O2 Mo1 5_666 . . . -114.3(5) ?
O6 Co1 O2 Mo1 . . . . 156.4(5) ?
O8 Co1 O2 Mo1 1_655 . . . -19.2(5) ?
O10 Co1 O2 Mo1 7_566 . . . 63.8(12) ?
O12 Co1 O2 Mo1 . . . . 59.9(5) ?
K1 Co1 O2 Mo1 5_666 . . . -106.5(4) ?
K2 Co1 O2 Mo1 5_566 . . . -155.1(4) ?
O4 Co1 O2 K2 5_666 . . . 112.8(3) ?
O6 Co1 O2 K2 . . . . 23.5(3) ?
O8 Co1 O2 K2 1_655 . . . -152.1(3) ?
O10 Co1 O2 K2 7_566 . . . -69.1(11) ?
O12 Co1 O2 K2 . . . . -73.0(3) ?
K1 Co1 O2 K2 5_666 . . . 120.6(3) ?
K2 Co1 O2 K2 5_566 . . . 72.0(3) ?
O9 K2 O2 Mo1 . . . . -76.8(3) ?
O1 K2 O2 Mo1 2 . . . -17.5(6) ?
O4 K2 O2 Mo1 1_455 . . . 143.9(3) ?
O5 K2 O2 Mo1 5_566 . . . 59.1(3) ?
O3 K2 O2 Mo1 1_455 . . . -133.8(3) ?
O1 K2 O2 Mo1 . . . . -3.7(2) ?
O6 K2 O2 Mo1 5_566 . . . 116.2(3) ?
Mo1 K2 O2 Mo1 1_455 . . . -171.74(16) ?
Mo2 K2 O2 Mo1 5_566 . . . 88.3(2) ?
Mo3 K2 O2 Mo1 . . . . -96.4(2) ?
O9 K2 O2 Co1 . . . . 67.9(3) ?
O1 K2 O2 Co1 2 . . . 127.2(4) ?
O4 K2 O2 Co1 1_455 . . . -71.5(4) ?
O5 K2 O2 Co1 5_566 . . . -156.3(4) ?
O3 K2 O2 Co1 1_455 . . . 10.8(4) ?
O1 K2 O2 Co1 . . . . 140.9(4) ?
O6 K2 O2 Co1 5_566 . . . -99.1(3) ?
Mo1 K2 O2 Co1 1_455 . . . -27.1(5) ?
Mo1 K2 O2 Co1 . . . . 144.6(5) ?
Mo2 K2 O2 Co1 5_566 . . . -127.0(3) ?
Mo3 K2 O2 Co1 . . . . 48.2(3) ?
O1 Mo1 O3 Co2 . . . . 118.0(5) ?
O2 Mo1 O3 Co2 . . . . -1.0(5) ?
O4 Mo1 O3 Co2 . . . . -122.4(4) ?
K2 Mo1 O3 Co2 1_655 . . . -131.9(5) ?
K2 Mo1 O3 Co2 . . . . 57.7(5) ?
K3 Mo1 O3 Co2 2_655 . . . 102.8(5) ?
K1 Mo1 O3 Co2 . . . . -168.3(3) ?
K3 Mo1 O3 Co2 . . . . 129.9(7) ?
O1 Mo1 O3 K3 . . . . -12.0(5) ?
O2 Mo1 O3 K3 . . . . -130.9(4) ?
O4 Mo1 O3 K3 . . . . 107.7(4) ?
K2 Mo1 O3 K3 1_655 . . . 98.2(4) ?
K2 Mo1 O3 K3 . . . . -72.2(4) ?
K3 Mo1 O3 K3 2_655 . . . -27.1(3) ?
K1 Mo1 O3 K3 . . . . 61.8(4) ?
O1 Mo1 O3 K3 . . . 2_655 15.2(4) ?
O2 Mo1 O3 K3 . . . 2_655 -103.8(3) ?
O4 Mo1 O3 K3 . . . 2_655 134.8(3) ?
K2 Mo1 O3 K3 1_655 . . 2_655 125.3(3) ?
K2 Mo1 O3 K3 . . . 2_655 -45.1(3) ?
K1 Mo1 O3 K3 . . . 2_655 88.9(3) ?
K3 Mo1 O3 K3 . . . 2_655 27.1(3) ?
O1 Mo1 O3 K2 . . . 1_655 -110.1(3) ?
O2 Mo1 O3 K2 . . . 1_655 130.9(3) ?
O4 Mo1 O3 K2 . . . 1_655 9.5(3) ?
K2 Mo1 O3 K2 . . . 1_655 -170.41(13) ?
K3 Mo1 O3 K2 2_655 . . 1_655 -125.3(3) ?
K1 Mo1 O3 K2 . . . 1_655 -36.4(3) ?
K3 Mo1 O3 K2 . . . 1_655 -98.2(4) ?
O7 Co2 O3 Mo1 7_566 . . . -129.9(4) ?
O8 Co2 O3 Mo1 1_655 . . . 51.6(5) ?
O12 Co2 O3 Mo1 . . . . -31.6(5) ?
O11 Co2 O3 Mo1 1_655 . . . 140.3(4) ?
O11 Co2 O3 Mo1 7_566 . . . -5(3) ?
K3 Co2 O3 Mo1 . . . . -139.1(6) ?
K3 Co2 O3 Mo1 2_655 . . . -105.7(5) ?
O7 Co2 O3 K3 7_566 . . . 9.2(3) ?
O8 Co2 O3 K3 1_655 . . . -169.4(3) ?
O12 Co2 O3 K3 . . . . 107.5(3) ?
O11 Co2 O3 K3 1_655 . . . -80.7(3) ?
O11 Co2 O3 K3 7_566 . . . 134(3) ?
K3 Co2 O3 K3 2_655 . . . 33.3(3) ?
O7 Co2 O3 K3 7_566 . . 2_655 -24.2(3) ?
O8 Co2 O3 K3 1_655 . . 2_655 157.3(3) ?
O12 Co2 O3 K3 . . . 2_655 74.1(3) ?
O11 Co2 O3 K3 1_655 . . 2_655 -114.0(3) ?
O11 Co2 O3 K3 7_566 . . 2_655 100(3) ?
K3 Co2 O3 K3 . . . 2_655 -33.3(3) ?
O7 Co2 O3 K2 7_566 . . 1_655 110.2(3) ?
O8 Co2 O3 K2 1_655 . . 1_655 -68.4(3) ?
O12 Co2 O3 K2 . . . 1_655 -151.5(3) ?
O11 Co2 O3 K2 1_655 . . 1_655 20.4(4) ?
O11 Co2 O3 K2 7_566 . . 1_655 -125(3) ?
K3 Co2 O3 K2 . . . 1_655 101.0(4) ?
K3 Co2 O3 K2 2_655 . . 1_655 134.4(4) ?
K3 K3 O3 Mo1 2_655 . . . 54.8(4) ?
O7 K3 O3 Mo1 7_566 . . . 134.4(4) ?
O7 K3 O3 Mo1 8_565 . . . 57.0(7) ?
O3 K3 O3 Mo1 2_655 . . . -8.8(4) ?
O9 K3 O3 Mo1 2_655 . . . -99.8(4) ?
O1 K3 O3 Mo1 2_655 . . . -55.1(4) ?
O9 K3 O3 Mo1 1_655 . . . -136.2(4) ?
Co2 K3 O3 Mo1 . . . . 141.7(6) ?
Co2 K3 O3 Mo1 2_655 . . . 1.2(6) ?
Mo1 K3 O3 Mo1 2_655 . . . -34.8(4) ?
Mo3 K3 O3 Mo1 2_655 . . . -96.4(5) ?
K3 K3 O3 Co2 2_655 . . . -86.9(3) ?
O7 K3 O3 Co2 7_566 . . . -7.3(2) ?
O7 K3 O3 Co2 8_565 . . . -84.7(6) ?
O3 K3 O3 Co2 2_655 . . . -150.5(3) ?
O9 K3 O3 Co2 2_655 . . . 118.5(3) ?
O1 K3 O3 Co2 2_655 . . . 163.2(3) ?
O9 K3 O3 Co2 1_655 . . . 82.1(3) ?
Co2 K3 O3 Co2 2_655 . . . -140.5(3) ?
Mo1 K3 O3 Co2 2_655 . . . -176.5(2) ?
Mo3 K3 O3 Co2 2_655 . . . 121.9(4) ?
O7 K3 O3 K3 7_566 . . 2_655 79.6(3) ?
O7 K3 O3 K3 8_565 . . 2_655 2.1(5) ?
O3 K3 O3 K3 2_655 . . 2_655 -63.6(3) ?
O9 K3 O3 K3 2_655 . . 2_655 -154.6(4) ?
O1 K3 O3 K3 2_655 . . 2_655 -109.9(3) ?
O9 K3 O3 K3 1_655 . . 2_655 169.0(3) ?
Co2 K3 O3 K3 . . . 2_655 86.9(3) ?
Co2 K3 O3 K3 2_655 . . 2_655 -53.7(4) ?
Mo1 K3 O3 K3 2_655 . . 2_655 -89.6(2) ?
Mo3 K3 O3 K3 2_655 . . 2_655 -151.2(4) ?
K3 K3 O3 K2 2_655 . . 1_655 151.0(3) ?
O7 K3 O3 K2 7_566 . . 1_655 -129.4(3) ?
O7 K3 O3 K2 8_565 . . 1_655 153.2(5) ?
O3 K3 O3 K2 2_655 . . 1_655 87.4(2) ?
O9 K3 O3 K2 2_655 . . 1_655 -3.6(3) ?
O1 K3 O3 K2 2_655 . . 1_655 41.1(2) ?
O9 K3 O3 K2 1_655 . . 1_655 -40.0(2) ?
Co2 K3 O3 K2 . . . 1_655 -122.1(3) ?
Co2 K3 O3 K2 2_655 . . 1_655 97.3(3) ?
Mo1 K3 O3 K2 2_655 . . 1_655 61.39(18) ?
Mo3 K3 O3 K2 2_655 . . 1_655 -0.2(4) ?
O1 Mo1 O4 Co1 . . . 5_666 -128.4(5) ?
O2 Mo1 O4 Co1 . . . 5_666 -7.4(6) ?
O3 Mo1 O4 Co1 . . . 5_666 114.1(5) ?
K2 Mo1 O4 Co1 1_655 . . 5_666 124.2(6) ?
K2 Mo1 O4 Co1 . . . 5_666 -66.0(5) ?
K3 Mo1 O4 Co1 2_655 . . 5_666 166.6(3) ?
K1 Mo1 O4 Co1 . . . 5_666 -126.0(6) ?
K3 Mo1 O4 Co1 . . . 5_666 151.7(4) ?
O1 Mo1 O4 K1 . . . . -2.4(4) ?
O2 Mo1 O4 K1 . . . . 118.6(3) ?
O3 Mo1 O4 K1 . . . . -119.9(3) ?
K2 Mo1 O4 K1 1_655 . . . -109.8(3) ?
K2 Mo1 O4 K1 . . . . 60.1(3) ?
K3 Mo1 O4 K1 2_655 . . . -67.3(4) ?
K3 Mo1 O4 K1 . . . . -82.2(3) ?
O1 Mo1 O4 K2 . . . 1_655 107.4(3) ?
O2 Mo1 O4 K2 . . . 1_655 -131.6(3) ?
O3 Mo1 O4 K2 . . . 1_655 -10.1(3) ?
K2 Mo1 O4 K2 . . . 1_655 169.83(13) ?
K3 Mo1 O4 K2 2_655 . . 1_655 42.4(4) ?
K1 Mo1 O4 K2 . . . 1_655 109.8(3) ?
K3 Mo1 O4 K2 . . . 1_655 27.5(3) ?
O4 K1 O4 Mo1 2_655 . . . 36.5(2) ?
O10 K1 O4 Mo1 4_545 . . . -50(3) ?
O10 K1 O4 Mo1 3_545 . . . -148.3(3) ?
O5 K1 O4 Mo1 5_566 . . . -56.3(3) ?
O5 K1 O4 Mo1 6_665 . . . 109.2(3) ?
Co1 K1 O4 Mo1 5_666 . . . -143.9(4) ?
Co1 K1 O4 Mo1 6_565 . . . 36.1(4) ?
Mo1 K1 O4 Mo1 2_655 . . . 51.9(3) ?
Mo2 K1 O4 Mo1 5_566 . . . -79.5(3) ?
Mo2 K1 O4 Mo1 6_665 . . . 112.1(3) ?
O4 K1 O4 Co1 2_655 . . 5_666 -179.6(3) ?
O10 K1 O4 Co1 4_545 . . 5_666 94(3) ?
O10 K1 O4 Co1 3_545 . . 5_666 -4.4(2) ?
O5 K1 O4 Co1 5_566 . . 5_666 87.6(3) ?
O5 K1 O4 Co1 6_665 . . 5_666 -106.9(3) ?
Co1 K1 O4 Co1 6_565 . . 5_666 -179.980(17) ?
Mo1 K1 O4 Co1 . . . 5_666 143.9(4) ?
Mo1 K1 O4 Co1 2_655 . . 5_666 -164.2(2) ?
Mo2 K1 O4 Co1 5_566 . . 5_666 64.41(19) ?
Mo2 K1 O4 Co1 6_665 . . 5_666 -104.0(2) ?
O4 K1 O4 K2 2_655 . . 1_655 -67.75(17) ?
O10 K1 O4 K2 4_545 . . 1_655 -154(3) ?
O10 K1 O4 K2 3_545 . . 1_655 107.5(3) ?
O5 K1 O4 K2 5_566 . . 1_655 -160.5(3) ?
O5 K1 O4 K2 6_665 . . 1_655 5.0(3) ?
Co1 K1 O4 K2 5_666 . . 1_655 111.9(3) ?
Co1 K1 O4 K2 6_565 . . 1_655 -68.1(3) ?
Mo1 K1 O4 K2 . . . 1_655 -104.2(4) ?
Mo1 K1 O4 K2 2_655 . . 1_655 -52.32(19) ?
Mo2 K1 O4 K2 5_566 . . 1_655 176.3(2) ?
Mo2 K1 O4 K2 6_665 . . 1_655 7.9(3) ?
O6 Mo2 O5 K1 . . . 5_566 -168.1(3) ?
O7 Mo2 O5 K1 . . . 5_566 71.5(4) ?
O8 Mo2 O5 K1 . . . 5_566 -48.1(4) ?
K2 Mo2 O5 K1 5_566 . . 5_566 -151.9(5) ?
O6 Mo2 O5 K2 . . . 5_566 -16.2(4) ?
O7 Mo2 O5 K2 . . . 5_566 -136.5(3) ?
O8 Mo2 O5 K2 . . . 5_566 103.9(3) ?
K1 Mo2 O5 K2 5_566 . . 5_566 151.9(5) ?
O5 Mo2 O6 Co1 . . . . -100.1(7) ?
O7 Mo2 O6 Co1 . . . . 16.9(8) ?
O8 Mo2 O6 Co1 . . . . 144.1(6) ?
K2 Mo2 O6 Co1 5_566 . . . -115.7(7) ?
K1 Mo2 O6 Co1 5_566 . . . -113.7(6) ?
O5 Mo2 O6 K2 . . . 5_566 15.6(3) ?
O7 Mo2 O6 K2 . . . 5_566 132.6(3) ?
O8 Mo2 O6 K2 . . . 5_566 -100.2(3) ?
K1 Mo2 O6 K2 5_566 . . 5_566 2.1(5) ?
O4 Co1 O6 Mo2 5_666 . . . 101.0(7) ?
O2 Co1 O6 Mo2 . . . . -158.7(7) ?
O8 Co1 O6 Mo2 1_655 . . . -19(3) ?
O10 Co1 O6 Mo2 7_566 . . . 5.8(7) ?
O12 Co1 O6 Mo2 . . . . -75.1(7) ?
K1 Co1 O6 Mo2 5_666 . . . 54.0(7) ?
K2 Co1 O6 Mo2 5_566 . . . 114.0(7) ?
O4 Co1 O6 K2 5_666 . . 5_566 -13.0(3) ?
O2 Co1 O6 K2 . . . 5_566 87.3(3) ?
O8 Co1 O6 K2 1_655 . . 5_566 -133(2) ?
O10 Co1 O6 K2 7_566 . . 5_566 -108.2(2) ?
O12 Co1 O6 K2 . . . 5_566 170.8(2) ?
K1 Co1 O6 K2 5_666 . . 5_566 -60.08(19) ?
O5 Mo2 O7 Co2 . . . 7_566 -162.7(4) ?
O6 Mo2 O7 Co2 . . . 7_566 79.5(4) ?
O8 Mo2 O7 Co2 . . . 7_566 -47.6(5) ?
K2 Mo2 O7 Co2 5_566 . . 7_566 143.2(2) ?
K1 Mo2 O7 Co2 5_566 . . 7_566 -125.5(3) ?
O5 Mo2 O7 K3 . . . 7_566 -18.5(6) ?
O6 Mo2 O7 K3 . . . 7_566 -136.3(5) ?
O8 Mo2 O7 K3 . . . 7_566 96.6(5) ?
K2 Mo2 O7 K3 5_566 . . 7_566 -72.5(6) ?
K1 Mo2 O7 K3 5_566 . . 7_566 18.7(5) ?
O5 Mo2 O7 K3 . . . 8_466 35.3(7) ?
O6 Mo2 O7 K3 . . . 8_466 -82.5(6) ?
O8 Mo2 O7 K3 . . . 8_466 150.4(5) ?
K2 Mo2 O7 K3 5_566 . . 8_466 -18.8(8) ?
K1 Mo2 O7 K3 5_566 . . 8_466 72.4(6) ?
O5 Mo2 O8 Co2 . . . 1_455 164.5(4) ?
O6 Mo2 O8 Co2 . . . 1_455 -78.2(4) ?
O7 Mo2 O8 Co2 . . . 1_455 48.7(4) ?
K2 Mo2 O8 Co2 5_566 . . 1_455 -139.1(3) ?
K1 Mo2 O8 Co2 5_566 . . 1_455 135.6(3) ?
O5 Mo2 O8 Co1 . . . 1_455 22.4(6) ?
O6 Mo2 O8 Co1 . . . 1_455 139.7(5) ?
O7 Mo2 O8 Co1 . . . 1_455 -93.3(6) ?
K2 Mo2 O8 Co1 5_566 . . 1_455 78.8(5) ?
K1 Mo2 O8 Co1 5_566 . . 1_455 -6.5(5) ?
O10 Mo3 O9 K2 . . . . -172.2(4) ?
O11 Mo3 O9 K2 . . . . -52.4(5) ?
O12 Mo3 O9 K2 . . . . 66.9(5) ?
K3 Mo3 O9 K2 2_655 . . . 130.1(5) ?
O10 Mo3 O9 K3 . . . 2_655 57.7(4) ?
O11 Mo3 O9 K3 . . . 2_655 177.5(3) ?
O12 Mo3 O9 K3 . . . 2_655 -63.2(3) ?
K2 Mo3 O9 K3 . . . 2_655 -130.1(5) ?
O10 Mo3 O9 K3 . . . 1_455 -70.2(4) ?
O11 Mo3 O9 K3 . . . 1_455 49.6(4) ?
O12 Mo3 O9 K3 . . . 1_455 168.9(3) ?
K3 Mo3 O9 K3 2_655 . . 1_455 -127.9(4) ?
K2 Mo3 O9 K3 . . . 1_455 102.0(5) ?
O1 K2 O9 Mo3 2 . . . 148.8(5) ?
O4 K2 O9 Mo3 1_455 . . . 83.0(5) ?
O2 K2 O9 Mo3 . . . . -56.7(4) ?
O5 K2 O9 Mo3 5_566 . . . -112.8(4) ?
O3 K2 O9 Mo3 1_455 . . . 78.9(5) ?
O1 K2 O9 Mo3 . . . . -117.6(5) ?
O6 K2 O9 Mo3 5_566 . . . -27.1(8) ?
Mo1 K2 O9 Mo3 1_455 . . . 84.1(4) ?
Mo1 K2 O9 Mo3 . . . . -87.0(4) ?
Mo2 K2 O9 Mo3 5_566 . . . -80.4(5) ?
O1 K2 O9 K3 2 . . 2_655 -88.3(3) ?
O4 K2 O9 K3 1_455 . . 2_655 -154.1(3) ?
O2 K2 O9 K3 . . . 2_655 66.2(3) ?
O5 K2 O9 K3 5_566 . . 2_655 10.1(4) ?
O3 K2 O9 K3 1_455 . . 2_655 -158.2(3) ?
O1 K2 O9 K3 . . . 2_655 5.3(3) ?
O6 K2 O9 K3 5_566 . . 2_655 95.8(5) ?
Mo1 K2 O9 K3 1_455 . . 2_655 -153.0(2) ?
Mo1 K2 O9 K3 . . . 2_655 35.9(2) ?
Mo2 K2 O9 K3 5_566 . . 2_655 42.5(4) ?
Mo3 K2 O9 K3 . . . 2_655 122.9(6) ?
O1 K2 O9 K3 2 . . 1_455 32.6(2) ?
O4 K2 O9 K3 1_455 . . 1_455 -33.1(4) ?
O2 K2 O9 K3 . . . 1_455 -172.8(2) ?
O5 K2 O9 K3 5_566 . . 1_455 131.0(3) ?
O3 K2 O9 K3 1_455 . . 1_455 -37.22(19) ?
O1 K2 O9 K3 . . . 1_455 126.3(2) ?
O6 K2 O9 K3 5_566 . . 1_455 -143.2(4) ?
Mo1 K2 O9 K3 1_455 . . 1_455 -32.02(19) ?
Mo1 K2 O9 K3 . . . 1_455 156.9(2) ?
Mo2 K2 O9 K3 5_566 . . 1_455 163.5(2) ?
Mo3 K2 O9 K3 . . . 1_455 -116.1(5) ?
O9 Mo3 O10 Co1 . . . 7_566 171.4(4) ?
O11 Mo3 O10 Co1 . . . 7_566 56.3(4) ?
O12 Mo3 O10 Co1 . . . 7_566 -72.7(4) ?
K3 Mo3 O10 Co1 2_655 . . 7_566 -144.1(4) ?
K2 Mo3 O10 Co1 . . . 7_566 163.64(12) ?
O9 Mo3 O10 K1 . . . 3_455 26.7(6) ?
O11 Mo3 O10 K1 . . . 3_455 -88.3(6) ?
O12 Mo3 O10 K1 . . . 3_455 142.6(5) ?
K3 Mo3 O10 K1 2_655 . . 3_455 71.2(5) ?
K2 Mo3 O10 K1 . . . 3_455 18.9(8) ?
O9 Mo3 O11 Co2 . . . 1_455 -28.2(6) ?
O10 Mo3 O11 Co2 . . . 1_455 87.0(6) ?
O12 Mo3 O11 Co2 . . . 1_455 -143.3(5) ?
K3 Mo3 O11 Co2 2_655 . . 1_455 -22.6(10) ?
K2 Mo3 O11 Co2 . . . 1_455 -57.1(5) ?
O9 Mo3 O11 Co2 . . . 7_566 -165.6(3) ?
O10 Mo3 O11 Co2 . . . 7_566 -50.4(4) ?
O12 Mo3 O11 Co2 . . . 7_566 79.3(4) ?
K3 Mo3 O11 Co2 2_655 . . 7_566 -160.0(4) ?
K2 Mo3 O11 Co2 . . . 7_566 165.4(3) ?
O9 Mo3 O12 Co2 . . . . 78.7(5) ?
O10 Mo3 O12 Co2 . . . . -37.2(6) ?
O11 Mo3 O12 Co2 . . . . -166.4(4) ?
K3 Mo3 O12 Co2 2_655 . . . 31.9(4) ?
K2 Mo3 O12 Co2 . . . . 112.5(4) ?
O9 Mo3 O12 Co1 . . . . -80.4(5) ?
O10 Mo3 O12 Co1 . . . . 163.7(4) ?
O11 Mo3 O12 Co1 . . . . 34.4(5) ?
K3 Mo3 O12 Co1 2_655 . . . -127.2(4) ?
K2 Mo3 O12 Co1 . . . . -46.7(4) ?
O3 Co2 O12 Mo3 . . . . -83.2(5) ?
O7 Co2 O12 Mo3 7_566 . . . 15.1(5) ?
O8 Co2 O12 Mo3 1_655 . . . -171.8(5) ?
O11 Co2 O12 Mo3 1_655 . . . 122.8(8) ?
O11 Co2 O12 Mo3 7_566 . . . 99.0(5) ?
K3 Co2 O12 Mo3 . . . . -35.1(5) ?
K3 Co2 O12 Mo3 2_655 . . . -33.3(4) ?
O3 Co2 O12 Co1 . . . . 80.2(3) ?
O7 Co2 O12 Co1 7_566 . . . 178.5(3) ?
O8 Co2 O12 Co1 1_655 . . . -8.4(3) ?
O11 Co2 O12 Co1 1_655 . . . -73.8(9) ?
O11 Co2 O12 Co1 7_566 . . . -97.6(3) ?
K3 Co2 O12 Co1 . . . . 128.3(2) ?
K3 Co2 O12 Co1 2_655 . . . 130.0(2) ?
O4 Co1 O12 Mo3 5_666 . . . -158.9(18) ?
O2 Co1 O12 Mo3 . . . . 76.9(4) ?
O6 Co1 O12 Mo3 . . . . -12.8(5) ?
O8 Co1 O12 Mo3 1_655 . . . 173.0(4) ?
O10 Co1 O12 Mo3 7_566 . . . -102.0(4) ?
K1 Co1 O12 Mo3 5_666 . . . -112.5(4) ?
K2 Co1 O12 Mo3 5_566 . . . -1.1(6) ?
O4 Co1 O12 Co2 5_666 . . . 36(2) ?
O2 Co1 O12 Co2 . . . . -87.9(3) ?
O6 Co1 O12 Co2 . . . . -177.6(3) ?
O8 Co1 O12 Co2 1_655 . . . 8.2(3) ?
O10 Co1 O12 Co2 7_566 . . . 93.2(3) ?
K1 Co1 O12 Co2 5_666 . . . 82.7(3) ?
K2 Co1 O12 Co2 5_566 . . . -165.85(13) ?
